data_7207889
loop_
_publ_author_name
'Evenson, Sean J.'
'Pappenfus, Ted M.'
'Delgado, M. Carmen Ruiz'
'Radke-Wohlers, Karla R'
'Navarrete, J T L\'opez'
'Rasmussen, Seth C.'

_publ_section_title
;
 Molecular tuning in highly fluorescent
 dithieno[3,2-b:2',3'-d]pyrrole-based oligomers: effects of
 N-functionalization and terminal aryl unit.
;
_journal_issue 17
_journal_name_full 'Physical chemistry chemical physics : PCCP'
_journal_page_first 6101
_journal_page_last 6111
_journal_paper_doi 10.1039/c2cp40161d
_journal_volume 14
_journal_year 2012
_chemical_formula_moiety 'C22 H13 N S4'
_chemical_formula_sum 'C22 H13 N S4'
_chemical_formula_weight 419.57
_chemical_melting_point 193
_chemical_name_systematic
;
N-Phenyl-2,6-bis(2-thienyl)dithieno[3,2-b:2?3?-d]pyrrole
;
_space_group_IT_number 33
_space_group_name_Hall 'P 2c -2n'
_symmetry_cell_setting orthorhombic
_symmetry_space_group_name_Hall 'P 2c -2n'
_symmetry_space_group_name_H-M 'P n a 21'
_atom_sites_solution_hydrogens geom
_atom_sites_solution_primary direct
_atom_sites_solution_secondary difmap
_audit_creation_method SHELXL-97
_cell_angle_alpha 90.00
_cell_angle_beta 90.00
_cell_angle_gamma 90.00
_cell_formula_units_Z 4
_cell_length_a 10.8666(3)
_cell_length_b 22.8858(6)
_cell_length_c 7.4246(2)
_cell_measurement_reflns_used 4624
_cell_measurement_temperature 100(2)
_cell_measurement_theta_max 67.25
_cell_measurement_theta_min 4.50
_cell_volume 1846.43(9)
_computing_cell_refinement 'Bruker SAINT'
_computing_data_collection 'Bruker APEX2'
_computing_data_reduction 'Bruker SAINT'
_computing_molecular_graphics 'Bruker SHELXTL'
_computing_publication_material 'Bruker SHELXTL'
_computing_structure_refinement 'SHELXL-97 (Sheldrick, 2008)'
_computing_structure_solution 'SHELXS-97 (Sheldrick, 2008)'
_diffrn_ambient_temperature 100(2)
_diffrn_measured_fraction_theta_full 0.969
_diffrn_measured_fraction_theta_max 0.969
_diffrn_measurement_device_type 'Bruker APEX-II CCD'
_diffrn_measurement_method '\f and \w scans'
_diffrn_radiation_monochromator graphite
_diffrn_radiation_source 'fine-focus sealed tube'
_diffrn_radiation_type CuK\a
_diffrn_radiation_wavelength 1.54178
_diffrn_reflns_av_R_equivalents 0.0292
_diffrn_reflns_av_sigmaI/netI 0.0392
_diffrn_reflns_limit_h_max 12
_diffrn_reflns_limit_h_min -8
_diffrn_reflns_limit_k_max 26
_diffrn_reflns_limit_k_min -25
_diffrn_reflns_limit_l_max 7
_diffrn_reflns_limit_l_min -8
_diffrn_reflns_number 6775
_diffrn_reflns_theta_full 67.33
_diffrn_reflns_theta_max 67.33
_diffrn_reflns_theta_min 3.86
_exptl_absorpt_coefficient_mu 4.774
_exptl_absorpt_correction_T_max 0.7529
_exptl_absorpt_correction_T_min 0.6322
_exptl_absorpt_correction_type multi-scan
_exptl_absorpt_process_details 'Acta Cryst (1995). A51, 33-38'
_exptl_crystal_colour yellow
_exptl_crystal_density_diffrn 1.509
_exptl_crystal_density_method 'not measured'
_exptl_crystal_description plate
_exptl_crystal_F_000 864
_exptl_crystal_size_max .374
_exptl_crystal_size_mid .077
_exptl_crystal_size_min .031
_refine_diff_density_max 0.653
_refine_diff_density_min -0.257
_refine_diff_density_rms 0.063
_refine_ls_abs_structure_details 'Flack H D (1983), Acta Cryst. A39, 876-881'
_refine_ls_abs_structure_Flack 0.032(17)
_refine_ls_extinction_method none
_refine_ls_goodness_of_fit_ref 1.066
_refine_ls_hydrogen_treatment constr
_refine_ls_matrix_type full
_refine_ls_number_parameters 254
_refine_ls_number_reflns 2525
_refine_ls_number_restraints 1
_refine_ls_restrained_S_all 1.066
_refine_ls_R_factor_all 0.0320
_refine_ls_R_factor_gt 0.0306
_refine_ls_shift/su_max 0.002
_refine_ls_shift/su_mean 0.000
_refine_ls_structure_factor_coef Fsqd
_refine_ls_weighting_details 'calc w=1/[\s^2^(Fo^2^)+(0.0556P)^2^+0.0787P] where P=(Fo^2^+2Fc^2^)/3'
_refine_ls_weighting_scheme calc
_refine_ls_wR_factor_gt 0.0796
_refine_ls_wR_factor_ref 0.0809
_reflns_number_gt 2437
_reflns_number_total 2525
_reflns_threshold_expression >2sigma(I)
_cod_data_source_file c2cp40161d.txt
_cod_data_source_block cu_sxe2_0ma
_cod_depositor_comments
;
The following automatic conversions were performed:

'_symmetry_cell_setting' value 'Orthorhombic' changed to
'orthorhombic' according to
/home/saulius/struct/CIF-dictionaries/cif_core.dic dictionary named
'cif_core.dic' version 2.4.1 from 2010-06-29.

Automatic conversion script
Id: cif_fix_values 1715 2011-07-08 13:25:40Z adriana 
;
_cod_original_sg_symbol_H-M Pna2(1)
_cod_database_code 7207889

loop_
_symmetry_equiv_pos_as_xyz
'x, y, z'
'-x, -y, z+1/2'
'-x+1/2, y+1/2, z+1/2'
'x+1/2, -y+1/2, z'

loop_
_atom_site_label
_atom_site_type_symbol
_atom_site_fract_x
_atom_site_fract_y
_atom_site_fract_z
_atom_site_U_iso_or_equiv
_atom_site_adp_type
_atom_site_occupancy
_atom_site_symmetry_multiplicity
_atom_site_calc_flag
_atom_site_refinement_flags
_atom_site_disorder_assembly
_atom_site_disorder_group
S1 S 0.43457(5) 0.55731(2) 1.23164(10) 0.01977(18) Uani 1 1 d . . .
S2 S 0.44320(6) 0.37546(2) 1.24143(11) 0.02173(18) Uani 1 1 d . . .
C2 C 0.3598(2) 0.66618(11) 1.1000(4) 0.0188(6) Uani 1 1 d . . .
C3 C 0.3539(2) 0.60295(10) 1.0818(4) 0.0169(5) Uani 1 1 d . D .
C4 C 0.3824(2) 0.49576(10) 1.1178(4) 0.0171(6) Uani 1 1 d . . .
C5 C 0.3795(2) 0.43404(11) 1.1285(4) 0.0190(6) Uani 1 1 d . . .
C6 C 0.3694(2) 0.32604(10) 1.0962(4) 0.0191(6) Uani 1 1 d . C .
C7 C 0.3944(2) 0.26416(11) 1.1097(4) 0.0205(6) Uani 1 1 d . . .
C8 C 0.4978(9) 0.2367(4) 1.1928(16) 0.037(4) Uani 1 1 d . C .
H8 H 0.5603 0.2568 1.2575 0.044 Uiso 1 1 calc R . .
C9 C 0.4943(3) 0.17541(13) 1.1658(5) 0.0325(8) Uani 1 1 d . . .
H9 H 0.5560 0.1496 1.2091 0.039 Uiso 1 1 calc R C .
C10 C 0.3154(2) 0.77099(12) 1.0758(4) 0.0253(6) Uani 1 1 d . . .
H10 H 0.2825 0.8087 1.0517 0.030 Uiso 1 1 calc R A 3
C11 C 0.3042(2) 0.41457(10) 0.9884(4) 0.0166(5) Uani 1 1 d . C .
C12 C 0.4505(5) 0.7007(3) 1.1889(10) 0.0271(16) Uani 1 1 d . D .
H12 H 0.5197 0.6858 1.2519 0.032 Uiso 1 1 calc R . .
C13 C 0.1914(2) 0.46022(10) 0.7306(5) 0.0169(6) Uani 1 1 d . C .
C14 C 0.2211(2) 0.49684(11) 0.5865(4) 0.0190(6) Uani 1 1 d . . .
H14 H 0.2894 0.5226 0.5954 0.023 Uiso 1 1 calc R . .
C15 C 0.1509(3) 0.49567(11) 0.4307(4) 0.0236(7) Uani 1 1 d . . .
H15 H 0.1701 0.5211 0.3336 0.028 Uiso 1 1 calc R . .
C16 C 0.0524(3) 0.45718(11) 0.4167(5) 0.0266(7) Uani 1 1 d . . .
H16 H 0.0037 0.4565 0.3104 0.032 Uiso 1 1 calc R . .
C17 C 0.0252(2) 0.41975(11) 0.5583(5) 0.0248(7) Uani 1 1 d . . .
H17 H -0.0406 0.3927 0.5469 0.030 Uiso 1 1 calc R . .
C18 C 0.0928(2) 0.42147(10) 0.7155(4) 0.0199(6) Uani 1 1 d . . .
H18 H 0.0724 0.3964 0.8130 0.024 Uiso 1 1 calc R . .
C19 C 0.3087(2) 0.51182(10) 0.9729(4) 0.0167(6) Uani 1 1 d . C .
C20 C 0.2920(2) 0.57288(11) 0.9524(4) 0.0181(6) Uani 1 1 d . . .
H20 H 0.2438 0.5905 0.8604 0.022 Uiso 1 1 calc R D .
C21 C 0.2973(2) 0.35345(10) 0.9708(4) 0.0176(6) Uani 1 1 d . . .
H21 H 0.2490 0.3337 0.8833 0.021 Uiso 1 1 calc R C .
C22 C 0.3953(3) 0.15738(12) 1.0729(5) 0.0347(8) Uani 1 1 d . C .
H22 H 0.3793 0.1176 1.0448 0.042 Uiso 1 1 calc R B 1
S3 S 0.30179(6) 0.21338(3) 1.01111(13) 0.0232(2) Uani 0.904(3) 1 d P C 1
S31 S 0.5060(17) 0.2351(7) 1.191(3) 0.003(4) Uiso 0.096(3) 1 d P C 2
S4 S 0.24880(6) 0.70897(3) 1.00798(13) 0.0228(2) Uani 0.870(2) 1 d P D 3
S41 S 0.4775(9) 0.7005(5) 1.1972(16) 0.0070(19) Uiso 0.130(2) 1 d P D 4
N1 N 0.25995(19) 0.46229(9) 0.8920(4) 0.0176(5) Uani 1 1 d . . .
C1 C 0.4211(2) 0.76208(12) 1.1686(5) 0.0254(7) Uani 1 1 d . D .
H1 H 0.4706 0.7928 1.2154 0.030 Uiso 1 1 calc R . .

loop_
_atom_site_aniso_label
_atom_site_aniso_U_11
_atom_site_aniso_U_22
_atom_site_aniso_U_33
_atom_site_aniso_U_23
_atom_site_aniso_U_13
_atom_site_aniso_U_12
S1 0.0224(3) 0.0173(3) 0.0196(4) -0.0015(3) -0.0044(3) -0.0031(2)
S2 0.0269(3) 0.0175(3) 0.0208(4) 0.0019(3) -0.0085(3) -0.0006(2)
C2 0.0194(12) 0.0177(11) 0.0194(16) 0.0001(11) 0.0032(11) -0.0016(9)
C3 0.0109(11) 0.0190(12) 0.0208(15) -0.0015(11) 0.0015(11) -0.0023(9)
C4 0.0158(13) 0.0189(12) 0.0164(16) -0.0031(11) -0.0015(11) -0.0023(9)
C5 0.0184(13) 0.0207(13) 0.0178(16) 0.0044(11) -0.0017(11) -0.0003(10)
C6 0.0179(12) 0.0185(12) 0.0210(16) 0.0004(12) 0.0010(12) -0.0019(9)
C7 0.0202(13) 0.0197(13) 0.0216(17) 0.0013(12) 0.0018(12) 0.0002(10)
C8 0.035(5) 0.042(4) 0.034(4) 0.0088(18) -0.003(2) -0.0020(18)
C9 0.0309(16) 0.0305(15) 0.0360(19) 0.0142(14) 0.0094(15) 0.0114(12)
C10 0.0297(14) 0.0197(13) 0.0264(17) 0.0007(12) 0.0077(14) 0.0055(10)
C11 0.0148(11) 0.0160(11) 0.0189(15) 0.0019(12) 0.0003(12) -0.0002(8)
C12 0.022(3) 0.0223(18) 0.037(3) -0.0058(14) -0.004(3) 0.003(2)
C13 0.0152(11) 0.0170(11) 0.0185(16) -0.0040(11) -0.0040(13) 0.0029(8)
C14 0.0186(12) 0.0182(12) 0.0203(15) -0.0010(11) -0.0007(12) 0.0013(10)
C15 0.0276(15) 0.0219(13) 0.0213(16) -0.0001(12) -0.0019(13) 0.0072(10)
C16 0.0285(15) 0.0198(12) 0.032(2) -0.0077(13) -0.0118(14) 0.0064(10)
C17 0.0191(12) 0.0198(12) 0.0355(19) -0.0039(12) -0.0095(13) 0.0001(10)
C18 0.0180(12) 0.0177(11) 0.0241(17) -0.0011(12) -0.0016(13) -0.0006(9)
C19 0.0177(12) 0.0143(11) 0.0180(17) 0.0006(11) 0.0014(12) -0.0021(9)
C20 0.0157(11) 0.0181(12) 0.0204(16) 0.0003(11) 0.0013(12) 0.0006(9)
C21 0.0175(12) 0.0164(11) 0.0188(17) 0.0015(12) -0.0024(12) -0.0030(9)
C22 0.0528(19) 0.0176(13) 0.034(2) -0.0042(13) 0.0195(18) -0.0041(12)
S3 0.0263(4) 0.0187(3) 0.0245(5) -0.0011(3) -0.0027(4) -0.0017(2)
S4 0.0251(4) 0.0189(3) 0.0243(5) -0.0014(3) -0.0001(4) 0.0008(2)
N1 0.0163(11) 0.0169(11) 0.0197(15) 0.0002(9) -0.0019(10) -0.0013(8)
C1 0.0277(14) 0.0226(13) 0.0258(18) -0.0074(12) 0.0058(13) -0.0084(11)

loop_
_atom_type_symbol
_atom_type_description
_atom_type_scat_dispersion_real
_atom_type_scat_dispersion_imag
_atom_type_scat_source
C C 0.0181 0.0091 'International Tables Vol C Tables 4.2.6.8 and 6.1.1.4'
H H 0.0000 0.0000 'International Tables Vol C Tables 4.2.6.8 and 6.1.1.4'
N N 0.0311 0.0180 'International Tables Vol C Tables 4.2.6.8 and 6.1.1.4'
S S 0.3331 0.5567 'International Tables Vol C Tables 4.2.6.8 and 6.1.1.4'

loop_
_geom_angle_atom_site_label_1
_geom_angle_atom_site_label_2
_geom_angle_atom_site_label_3
_geom_angle
C4 S1 C3 90.65(12)
C5 S2 C6 91.07(13)
C12 C2 C3 128.7(3)
C12 C2 S41 6.7(6)
C3 C2 S41 122.9(4)
C12 C2 S4 111.0(3)
C3 C2 S4 120.3(2)
S41 C2 S4 116.7(4)
C20 C3 C2 126.2(3)
C20 C3 S1 113.14(18)
C2 C3 S1 120.7(2)
C19 C4 C5 107.1(2)
C19 C4 S1 110.47(18)
C5 C4 S1 142.1(2)
C11 C5 C4 106.8(2)
C11 C5 S2 110.44(18)
C4 C5 S2 142.5(2)
C21 C6 C7 127.1(3)
C21 C6 S2 112.56(18)
C7 C6 S2 120.2(2)
C8 C7 C6 127.5(5)
C8 C7 S31 2.1(11)
C6 C7 S31 127.7(6)
C8 C7 S3 110.6(4)
C6 C7 S3 121.8(2)
S31 C7 S3 110.2(6)
C9 C8 C7 110.7(7)
C9 C8 H8 124.7
C7 C8 H8 124.7
C22 C9 C8 113.5(5)
C22 C9 H9 123.3
C8 C9 H9 123.3
C1 C10 S4 113.1(2)
C1 C10 H10 123.4
S4 C10 H10 123.4
N1 C11 C5 109.6(2)
N1 C11 C21 135.6(3)
C5 C11 C21 114.6(2)
C2 C12 C1 109.7(4)
C2 C12 H12 125.1
C1 C12 H12 125.1
C18 C13 C14 119.9(3)
C18 C13 N1 119.6(3)
C14 C13 N1 120.5(2)
C15 C14 C13 120.0(2)
C15 C14 H14 120.0
C13 C14 H14 120.0
C14 C15 C16 119.9(3)
C14 C15 H15 120.1
C16 C15 H15 120.1
C17 C16 C15 119.9(3)
C17 C16 H16 120.1
C15 C16 H16 120.1
C18 C17 C16 120.7(2)
C18 C17 H17 119.7
C16 C17 H17 119.7
C17 C18 C13 119.7(3)
C17 C18 H18 120.2
C13 C18 H18 120.2
N1 C19 C4 109.8(2)
N1 C19 C20 135.2(3)
C4 C19 C20 114.7(2)
C3 C20 C19 111.1(2)
C3 C20 H20 124.5
C19 C20 H20 124.5
C6 C21 C11 111.3(2)
C6 C21 H21 124.4
C11 C21 H21 124.4
C9 C22 S3 112.7(2)
C9 C22 H22 123.6
S3 C22 H22 123.6
C22 S3 C7 92.59(15)
C10 S4 C2 93.49(13)
C19 N1 C11 106.7(2)
C19 N1 C13 126.6(2)
C11 N1 C13 126.3(2)
C10 C1 C12 112.7(3)
C10 C1 H1 123.7
C12 C1 H1 123.7

loop_
_geom_bond_atom_site_label_1
_geom_bond_atom_site_label_2
_geom_bond_distance
S1 C4 1.738(3)
S1 C3 1.759(3)
S2 C5 1.726(3)
S2 C6 1.757(3)
C2 C12 1.425(6)
C2 C3 1.455(3)
C2 S41 1.664(11)
C2 S4 1.698(3)
C3 C20 1.361(4)
C4 C19 1.391(4)
C4 C5 1.415(4)
C5 C11 1.397(4)
C6 C21 1.369(4)
C6 C7 1.446(3)
C7 C8 1.427(10)
C7 S31 1.508(19)
C7 S3 1.703(3)
C8 C9 1.418(10)
C8 H8 0.9500
C9 C22 1.343(5)
C9 H9 0.9500
C10 C1 1.355(4)
C10 S4 1.671(3)
C10 H10 0.9500
C11 N1 1.391(3)
C11 C21 1.407(3)
C12 C1 1.447(6)
C12 H12 0.9500
C13 C18 1.395(3)
C13 C14 1.396(4)
C13 N1 1.412(4)
C14 C15 1.386(4)
C14 H14 0.9500
C15 C16 1.390(4)
C15 H15 0.9500
C16 C17 1.388(5)
C16 H16 0.9500
C17 C18 1.380(4)
C17 H17 0.9500
C18 H18 0.9500
C19 N1 1.388(3)
C19 C20 1.417(3)
C20 H20 0.9500
C21 H21 0.9500
C22 S3 1.699(3)
C22 H22 0.9500
C1 H1 0.9500
